data_1547603
loop_
_publ_author_name
'Peng, Shan-Qing'
'Zhang, Xiao-Wei'
'Zhang, Long'
'Hu, Xiang-Guo'

_publ_section_title
;
 Esterification of Carboxylic Acids with Difluoromethyl Diazomethane and
 Interrupted Esterification with Trifluoromethyl Diazomethane: A Fluorine
 Effect.
;
_journal_issue 20
_journal_name_full 'Organic letters'
_journal_page_first 5689
_journal_page_last 5692
_journal_paper_doi 10.1021/acs.orglett.7b02866
_journal_volume 19
_journal_year 2017
_chemical_formula_moiety 'C24 H20 F3 N O2'
_chemical_formula_sum 'C24 H20 F3 N O2'
_chemical_formula_weight 411.41
_space_group_crystal_system triclinic
_space_group_IT_number 2
_space_group_name_Hall '-P 1'
_space_group_name_H-M_alt 'P -1'
_symmetry_space_group_name_Hall '-P 1'
_symmetry_space_group_name_H-M 'P -1'
_atom_sites_solution_hydrogens geom
_atom_sites_solution_primary dual
_audit_creation_date 2017-08-23
_audit_creation_method
;
Olex2 1.2
(compiled 2017.08.10 svn.r3458 for OlexSys, GUI svn.r5381)
;
_audit_update_record
;
????
;
_cell_angle_alpha 90.371(6)
_cell_angle_beta 94.727(7)
_cell_angle_gamma 104.841(5)
_cell_formula_units_Z 4
_cell_length_a 9.715(4)
_cell_length_b 9.964(4)
_cell_length_c 21.348(7)
_cell_measurement_reflns_used 6011
_cell_measurement_temperature 173(2)
_cell_measurement_theta_max 27.4798
_cell_measurement_theta_min 2.1153
_cell_volume 1989.9(13)
_computing_cell_refinement 'CrystalClear (Rigaku Inc., 2007)'
_computing_data_collection 'CrystalClear (Rigaku Inc., 2007)'
_computing_data_reduction 'CrystalClear (Rigaku Inc., 2007)'
_computing_molecular_graphics 'Olex2 (Dolomanov et al., 2009)''
_computing_publication_material 'CIFTAB (Sheldrick, 2013)'
_computing_structure_refinement 'ShelXL (Sheldrick, 2015)'
_computing_structure_solution 'ShelXT (Sheldrick, 2015)'
_diffrn_ambient_temperature 173.15
_diffrn_measured_fraction_theta_full 0.997
_diffrn_measured_fraction_theta_max 0.997
_diffrn_measurement_device_type 'Saturn724+ CCD'
_diffrn_measurement_method '\w scans at fixed \c = 45\%'
_diffrn_radiation_monochromator graphite
_diffrn_radiation_type MoK\a
_diffrn_radiation_wavelength 0.71073
_diffrn_reflns_av_R_equivalents 0.0694
_diffrn_reflns_av_unetI/netI 0.0709
_diffrn_reflns_Laue_measured_fraction_full 0.997
_diffrn_reflns_Laue_measured_fraction_max 0.997
_diffrn_reflns_limit_h_max 11
_diffrn_reflns_limit_h_min -11
_diffrn_reflns_limit_k_max 11
_diffrn_reflns_limit_k_min -11
_diffrn_reflns_limit_l_max 25
_diffrn_reflns_limit_l_min -25
_diffrn_reflns_number 23476
_diffrn_reflns_point_group_measured_fraction_full 0.997
_diffrn_reflns_point_group_measured_fraction_max 0.997
_diffrn_reflns_theta_full 25.200
_diffrn_reflns_theta_max 25.200
_diffrn_reflns_theta_min 2.301
_diffrn_source 'Sealed Tube'
_exptl_absorpt_coefficient_mu 0.106
_exptl_absorpt_correction_T_max 1.00000
_exptl_absorpt_correction_T_min 0.83810
_exptl_absorpt_correction_type multi-scan
_exptl_absorpt_process_details 'CrystalClear (Rigaku Inc., 2007)'
_exptl_crystal_colour colorless
_exptl_crystal_density_diffrn 1.373
_exptl_crystal_description needle
_exptl_crystal_F_000 856
_exptl_crystal_size_max 0.514
_exptl_crystal_size_mid 0.123
_exptl_crystal_size_min 0.097
_refine_diff_density_max 0.271
_refine_diff_density_min -0.290
_refine_diff_density_rms 0.045
_refine_ls_extinction_method none
_refine_ls_goodness_of_fit_ref 1.301
_refine_ls_hydrogen_treatment constr
_refine_ls_matrix_type full
_refine_ls_number_parameters 543
_refine_ls_number_reflns 7149
_refine_ls_number_restraints 0
_refine_ls_restrained_S_all 1.301
_refine_ls_R_factor_all 0.1094
_refine_ls_R_factor_gt 0.0913
_refine_ls_shift/su_max 0.000
_refine_ls_shift/su_mean 0.000
_refine_ls_structure_factor_coef Fsqd
_refine_ls_weighting_details 'w=1/[\s^2^(Fo^2^)+(0.0001P)^2^+1.7025P] where P=(Fo^2^+2Fc^2^)/3'
_refine_ls_weighting_scheme calc
_refine_ls_wR_factor_gt 0.1271
_refine_ls_wR_factor_ref 0.1329
_reflns_Friedel_coverage 0.000
_reflns_number_gt 6105
_reflns_number_total 7149
_reflns_threshold_expression 'I > 2\s(I)'
_cod_data_source_file ol7b02866_si_004.cif
_cod_data_source_block sa5201a
_cod_depositor_comments 'Adding full bibliography for 1547602--1547605.cif.'
_cod_original_cell_volume 1990.0(13)
_cod_database_code 1547603
_shelx_shelxl_version_number 2016/6
_shelx_space_group_comment
;
The symmetry employed for this shelxl refinement is uniquely defined
by the following loop, which should always be used as a source of
symmetry information in preference to the above space-group names.
They are only intended as comments.
;
_shelx_estimated_absorpt_t_max 0.990
_shelx_estimated_absorpt_t_min 0.948
_olex2_refinement_description
;
1. Fixed Uiso
 At 1.2 times of:
  All C(H) groups, All C(H,H) groups
 At 1.5 times of:
  All C(H,H,H) groups
2.a Secondary CH2 refined with riding coordinates:
 C21(H21A,H21B), C21A(H21C,H21D)
2.b Aromatic/amide H refined with riding coordinates:
 C3(H3), C4(H4), C5(H5), C6(H6), C7(H7), C9(H9), C10(H10), C11(H11), C12(H12),
 C13(H13), C15(H15), C16(H16), C17(H17), C18(H18), C19(H19), C3A(H3A), C4A(H4A),
  C5A(H5A), C6A(H6A), C7A(H7A), C9A(H9A), C10A(H10A), C11A(H11A), C12A(H12A),
 C13A(H13A), C15A(H15A), C16A(H16A), C17A(H17A), C18A(H18A), C19A(H19A)
2.c Idealised Me refined as rotating group:
 C24(H24A,H24B,H24C), C24A(H24D,H24E,H24F)
;
_olex2_submission_special_instructions 'No special instructions were received'

loop_
_space_group_symop_operation_xyz
'x, y, z'
'-x, -y, -z'

loop_
_atom_site_label
_atom_site_type_symbol
_atom_site_fract_x
_atom_site_fract_y
_atom_site_fract_z
_atom_site_U_iso_or_equiv
_atom_site_adp_type
_atom_site_occupancy
_atom_site_site_symmetry_order
_atom_site_calc_flag
_atom_site_refinement_flags_posn
F1 F 0.5790(2) 0.3985(2) 0.28606(11) 0.0543(6) Uani 1 1 d .
F2 F 0.6603(2) 0.2529(2) 0.23507(10) 0.0466(6) Uani 1 1 d .
F3 F 0.7214(3) 0.4706(2) 0.21487(10) 0.0557(7) Uani 1 1 d .
O1 O 0.7314(3) 0.4745(2) 0.41194(11) 0.0352(6) Uani 1 1 d .
O2 O 0.9608(2) 0.7607(2) 0.29459(11) 0.0328(6) Uani 1 1 d .
N1 N 0.8703(3) 0.5435(3) 0.33275(12) 0.0244(6) Uani 1 1 d .
C1 C 0.8664(3) 0.7157(3) 0.42393(15) 0.0247(7) Uani 1 1 d .
C2 C 0.7882(3) 0.8178(3) 0.39290(15) 0.0246(7) Uani 1 1 d .
C3 C 0.8027(4) 0.9469(3) 0.42197(15) 0.0288(8) Uani 1 1 d .
H3 H 0.868600 0.973780 0.458017 0.035 Uiso 1 1 calc R
C4 C 0.7236(4) 1.0371(4) 0.39984(16) 0.0304(8) Uani 1 1 d .
H4 H 0.736742 1.124973 0.420337 0.036 Uiso 1 1 calc R
C5 C 0.6255(4) 0.9994(4) 0.34793(16) 0.0338(9) Uani 1 1 d .
H5 H 0.570559 1.060472 0.332687 0.041 Uiso 1 1 calc R
C6 C 0.6087(4) 0.8714(4) 0.31858(17) 0.0354(9) Uani 1 1 d .
H6 H 0.541829 0.844654 0.282825 0.042 Uiso 1 1 calc R
C7 C 0.6883(4) 0.7818(4) 0.34075(16) 0.0308(8) Uani 1 1 d .
H7 H 0.674640 0.694112 0.320050 0.037 Uiso 1 1 calc R
C8 C 0.8145(3) 0.6965(3) 0.49145(15) 0.0236(7) Uani 1 1 d .
C9 C 0.9075(4) 0.7183(3) 0.54544(15) 0.0292(8) Uani 1 1 d .
H9 H 1.007625 0.741889 0.541878 0.035 Uiso 1 1 calc R
C10 C 0.8570(4) 0.7061(4) 0.60485(16) 0.0347(9) Uani 1 1 d .
H10 H 0.922571 0.722268 0.641346 0.042 Uiso 1 1 calc R
C11 C 0.7120(4) 0.6707(4) 0.61079(17) 0.0350(9) Uani 1 1 d .
H11 H 0.677316 0.660502 0.651271 0.042 Uiso 1 1 calc R
C12 C 0.6169(4) 0.6501(3) 0.55717(16) 0.0330(9) Uani 1 1 d .
H12 H 0.516865 0.626632 0.561012 0.040 Uiso 1 1 calc R
C13 C 0.6673(4) 0.6635(3) 0.49837(16) 0.0292(8) Uani 1 1 d .
H13 H 0.601433 0.650274 0.462032 0.035 Uiso 1 1 calc R
C14 C 1.0314(3) 0.7609(3) 0.42723(14) 0.0244(7) Uani 1 1 d .
C15 C 1.1117(4) 0.8941(3) 0.41701(15) 0.0285(8) Uani 1 1 d .
H15 H 1.064523 0.963664 0.404898 0.034 Uiso 1 1 calc R
C16 C 1.2605(4) 0.9278(4) 0.42422(16) 0.0340(9) Uani 1 1 d .
H16 H 1.313570 1.020100 0.417702 0.041 Uiso 1 1 calc R
C17 C 1.3313(4) 0.8277(4) 0.44077(16) 0.0365(9) Uani 1 1 d .
H17 H 1.432825 0.850753 0.445345 0.044 Uiso 1 1 calc R
C18 C 1.2530(4) 0.6935(4) 0.45065(16) 0.0342(9) Uani 1 1 d .
H18 H 1.300574 0.623783 0.461898 0.041 Uiso 1 1 calc R
C19 C 1.1048(4) 0.6615(3) 0.44405(15) 0.0284(8) Uani 1 1 d .
H19 H 1.051947 0.569332 0.451169 0.034 Uiso 1 1 calc R
C20 C 0.8145(3) 0.5707(3) 0.38933(15) 0.0253(7) Uani 1 1 d .
C21 C 0.8230(3) 0.3992(3) 0.30857(15) 0.0263(8) Uani 1 1 d .
H21A H 0.797679 0.336216 0.343864 0.032 Uiso 1 1 calc R
H21B H 0.901995 0.374564 0.288625 0.032 Uiso 1 1 calc R
C22 C 0.6959(4) 0.3804(4) 0.26138(17) 0.0350(9) Uani 1 1 d .
C23 C 0.9659(4) 0.6410(4) 0.29704(16) 0.0295(8) Uani 1 1 d .
C24 C 1.0713(4) 0.5878(4) 0.2635(2) 0.0553(13) Uani 1 1 d .
H24A H 1.021665 0.529423 0.227141 0.083 Uiso 1 1 calc GR
H24B H 1.117355 0.532764 0.292128 0.083 Uiso 1 1 calc GR
H24C H 1.143937 0.666320 0.249082 0.083 Uiso 1 1 calc GR
F1A F 0.3822(3) 0.0984(3) 0.22255(14) 0.0913(11) Uani 1 1 d .
F2A F 0.2973(2) -0.0941(2) 0.26682(10) 0.0436(6) Uani 1 1 d .
F3A F 0.2292(3) 0.0867(3) 0.28956(11) 0.0796(9) Uani 1 1 d .
O1A O 0.2550(3) 0.1071(3) 0.09417(11) 0.0413(7) Uani 1 1 d .
O2A O 0.0116(3) 0.2726(2) 0.20640(11) 0.0342(6) Uani 1 1 d .
N1A N 0.1018(3) 0.1004(3) 0.16792(12) 0.0254(6) Uani 1 1 d .
C1A C 0.1208(3) 0.2803(3) 0.07967(15) 0.0238(7) Uani 1 1 d .
C2A C 0.1977(3) 0.4221(3) 0.11178(15) 0.0247(7) Uani 1 1 d .
C3A C 0.1862(4) 0.5431(3) 0.08133(15) 0.0284(8) Uani 1 1 d .
H3A H 0.123563 0.536483 0.044196 0.034 Uiso 1 1 calc R
C4A C 0.2653(4) 0.6730(4) 0.10467(16) 0.0309(8) Uani 1 1 d .
H4A H 0.256424 0.754061 0.083251 0.037 Uiso 1 1 calc R
C5A C 0.3565(4) 0.6852(4) 0.15871(16) 0.0318(8) Uani 1 1 d .
H5A H 0.409611 0.774135 0.174857 0.038 Uiso 1 1 calc R
C6A C 0.3696(4) 0.5662(4) 0.18906(16) 0.0320(8) Uani 1 1 d .
H6A H 0.432882 0.573751 0.226047 0.038 Uiso 1 1 calc R
C7A C 0.2913(3) 0.4360(4) 0.16605(15) 0.0291(8) Uani 1 1 d .
H7A H 0.301480 0.355374 0.187504 0.035 Uiso 1 1 calc R
C8A C 0.1799(3) 0.2875(3) 0.01344(14) 0.0240(7) Uani 1 1 d .
C9A C 0.0919(4) 0.2679(3) -0.04225(15) 0.0284(8) Uani 1 1 d .
H9A H -0.008948 0.243821 -0.040893 0.034 Uiso 1 1 calc R
C10A C 0.1501(4) 0.2833(4) -0.10028(16) 0.0340(9) Uani 1 1 d .
H10A H 0.088607 0.270241 -0.138022 0.041 Uiso 1 1 calc R
C11A C 0.2953(4) 0.3170(4) -0.10315(17) 0.0348(9) Uani 1 1 d .
H11A H 0.334357 0.326273 -0.142740 0.042 Uiso 1 1 calc R
C12A C 0.3848(4) 0.3374(4) -0.04816(17) 0.0343(9) Uani 1 1 d .
H12A H 0.485471 0.360081 -0.049892 0.041 Uiso 1 1 calc R
C13A C 0.3275(4) 0.3247(3) 0.00923(15) 0.0286(8) Uani 1 1 d .
H13A H 0.389930 0.341677 0.046728 0.034 Uiso 1 1 calc R
C14A C -0.0441(3) 0.2447(3) 0.07292(14) 0.0248(7) Uani 1 1 d .
C15A C -0.1238(4) 0.3395(4) 0.08421(15) 0.0281(8) Uani 1 1 d .
H15A H -0.075714 0.432150 0.097187 0.034 Uiso 1 1 calc R
C16A C -0.2712(4) 0.3007(4) 0.07685(16) 0.0363(9) Uani 1 1 d .
H16A H -0.323029 0.367290 0.084401 0.044 Uiso 1 1 calc R
C17A C -0.3444(4) 0.1661(4) 0.05860(17) 0.0362(9) Uani 1 1 d .
H17A H -0.445978 0.139792 0.054301 0.043 Uiso 1 1 calc R
C18A C -0.2683(4) 0.0706(4) 0.04670(17) 0.0363(9) Uani 1 1 d .
H18A H -0.317044 -0.021786 0.033427 0.044 Uiso 1 1 calc R
C19A C -0.1205(4) 0.1102(3) 0.05426(15) 0.0297(8) Uani 1 1 d .
H19A H -0.069288 0.043312 0.046424 0.036 Uiso 1 1 calc R
C20A C 0.1681(4) 0.1591(3) 0.11413(15) 0.0272(8) Uani 1 1 d .
C21A C 0.1439(3) -0.0225(3) 0.19136(15) 0.0255(7) Uani 1 1 d .
H21C H 0.173539 -0.071041 0.156272 0.031 Uiso 1 1 calc R
H21D H 0.061195 -0.087256 0.208419 0.031 Uiso 1 1 calc R
C22A C 0.2641(4) 0.0179(4) 0.24151(18) 0.0392(9) Uani 1 1 d .
C23A C 0.0044(4) 0.1503(4) 0.20234(15) 0.0303(8) Uani 1 1 d .
C24A C -0.1087(4) 0.0429(4) 0.2314(2) 0.0583(13) Uani 1 1 d .
H24D H -0.067186 0.011197 0.270136 0.087 Uiso 1 1 calc GR
H24E H -0.146228 -0.036172 0.201806 0.087 Uiso 1 1 calc GR
H24F H -0.186534 0.083481 0.241162 0.087 Uiso 1 1 calc GR

loop_
_atom_site_aniso_label
_atom_site_aniso_U_11
_atom_site_aniso_U_22
_atom_site_aniso_U_33
_atom_site_aniso_U_23
_atom_site_aniso_U_13
_atom_site_aniso_U_12
F1 0.0337(13) 0.0685(17) 0.0631(15) -0.0153(13) -0.0022(11) 0.0199(12)
F2 0.0459(14) 0.0342(13) 0.0535(14) -0.0126(10) -0.0061(11) 0.0027(10)
F3 0.0761(18) 0.0447(15) 0.0396(13) 0.0104(11) -0.0106(12) 0.0077(12)
O1 0.0413(15) 0.0267(14) 0.0350(14) -0.0001(11) 0.0152(12) 0.0004(11)
O2 0.0394(15) 0.0245(14) 0.0358(14) 0.0067(11) 0.0117(11) 0.0076(11)
N1 0.0263(16) 0.0182(15) 0.0286(15) 0.0003(12) 0.0079(12) 0.0041(12)
C1 0.0267(19) 0.0212(18) 0.0268(18) 0.0007(14) 0.0055(14) 0.0063(14)
C2 0.0224(18) 0.0247(19) 0.0260(17) 0.0024(14) 0.0045(14) 0.0038(14)
C3 0.032(2) 0.027(2) 0.0261(18) 0.0032(15) 0.0026(15) 0.0057(16)
C4 0.032(2) 0.025(2) 0.037(2) 0.0057(15) 0.0088(16) 0.0094(16)
C5 0.029(2) 0.038(2) 0.038(2) 0.0101(17) 0.0057(17) 0.0142(17)
C6 0.029(2) 0.044(2) 0.034(2) 0.0011(17) -0.0010(16) 0.0119(17)
C7 0.030(2) 0.032(2) 0.0322(19) -0.0028(16) 0.0041(16) 0.0096(16)
C8 0.0282(19) 0.0177(18) 0.0266(18) 0.0067(14) 0.0062(15) 0.0078(14)
C9 0.031(2) 0.028(2) 0.0311(19) -0.0003(15) 0.0072(16) 0.0098(15)
C10 0.045(2) 0.034(2) 0.0258(19) 0.0019(16) 0.0023(17) 0.0113(18)
C11 0.047(2) 0.029(2) 0.030(2) 0.0009(16) 0.0162(18) 0.0085(18)
C12 0.033(2) 0.026(2) 0.040(2) -0.0015(16) 0.0133(17) 0.0035(16)
C13 0.0259(19) 0.027(2) 0.034(2) -0.0029(15) 0.0050(15) 0.0053(15)
C14 0.0228(18) 0.0271(19) 0.0233(17) 0.0025(14) 0.0049(14) 0.0056(14)
C15 0.031(2) 0.028(2) 0.0268(18) 0.0045(15) 0.0029(15) 0.0077(16)
C16 0.030(2) 0.032(2) 0.034(2) 0.0030(16) 0.0040(16) -0.0023(16)
C17 0.024(2) 0.047(2) 0.038(2) 0.0058(18) 0.0060(16) 0.0074(17)
C18 0.032(2) 0.038(2) 0.036(2) 0.0071(17) 0.0065(17) 0.0137(17)
C19 0.031(2) 0.0238(19) 0.0310(19) 0.0027(15) 0.0057(15) 0.0061(15)
C20 0.0265(19) 0.0222(19) 0.0269(18) 0.0038(14) 0.0043(15) 0.0052(15)
C21 0.0297(19) 0.0183(18) 0.0312(19) 0.0008(14) 0.0057(15) 0.0060(14)
C22 0.036(2) 0.029(2) 0.040(2) -0.0021(17) 0.0044(17) 0.0065(17)
C23 0.032(2) 0.024(2) 0.0308(19) -0.0015(15) 0.0092(16) 0.0022(15)
C24 0.055(3) 0.033(2) 0.083(3) 0.004(2) 0.046(3) 0.007(2)
F1A 0.0450(16) 0.095(2) 0.104(2) 0.0499(18) -0.0281(15) -0.0275(15)
F2A 0.0450(14) 0.0390(13) 0.0492(13) 0.0091(10) -0.0060(11) 0.0182(10)
F3A 0.138(3) 0.0626(18) 0.0472(15) -0.0229(13) -0.0320(16) 0.0545(18)
O1A 0.0527(17) 0.0438(17) 0.0408(15) 0.0152(12) 0.0206(13) 0.0313(14)
O2A 0.0436(16) 0.0273(15) 0.0365(14) 0.0003(11) 0.0127(12) 0.0149(12)
N1A 0.0285(16) 0.0232(16) 0.0268(15) 0.0026(12) 0.0060(12) 0.0099(12)
C1A 0.0259(18) 0.0217(18) 0.0252(17) -0.0002(14) 0.0053(14) 0.0076(14)
C2A 0.0233(18) 0.0271(19) 0.0262(18) 0.0008(14) 0.0078(14) 0.0092(14)
C3A 0.0274(19) 0.031(2) 0.0267(18) 0.0003(15) 0.0015(15) 0.0081(15)
C4A 0.033(2) 0.027(2) 0.033(2) 0.0033(15) 0.0082(16) 0.0084(16)
C5A 0.026(2) 0.032(2) 0.037(2) -0.0075(16) 0.0076(16) 0.0047(16)
C6A 0.030(2) 0.036(2) 0.0287(19) -0.0043(16) 0.0008(15) 0.0066(16)
C7A 0.0279(19) 0.033(2) 0.0281(19) 0.0040(15) 0.0068(15) 0.0105(16)
C8A 0.0300(19) 0.0188(18) 0.0250(18) 0.0022(14) 0.0058(15) 0.0085(14)
C9A 0.0275(19) 0.0210(19) 0.037(2) -0.0009(15) 0.0072(16) 0.0048(15)
C10A 0.043(2) 0.028(2) 0.029(2) -0.0019(15) 0.0000(17) 0.0079(17)
C11A 0.043(2) 0.031(2) 0.032(2) 0.0036(16) 0.0124(17) 0.0106(17)
C12A 0.030(2) 0.032(2) 0.044(2) 0.0008(17) 0.0116(17) 0.0111(16)
C13A 0.029(2) 0.030(2) 0.0271(18) 0.0017(15) 0.0020(15) 0.0082(16)
C14A 0.0262(19) 0.028(2) 0.0200(17) 0.0043(14) 0.0029(14) 0.0067(15)
C15A 0.030(2) 0.0255(19) 0.0298(19) 0.0013(15) 0.0034(15) 0.0082(15)
C16A 0.034(2) 0.039(2) 0.038(2) 0.0007(17) 0.0023(17) 0.0139(18)
C17A 0.0219(19) 0.045(2) 0.042(2) 0.0038(18) 0.0035(16) 0.0096(17)
C18A 0.032(2) 0.029(2) 0.043(2) 0.0008(17) 0.0017(17) -0.0004(16)
C19A 0.032(2) 0.025(2) 0.034(2) 0.0011(15) 0.0046(16) 0.0106(16)
C20A 0.0282(19) 0.030(2) 0.0263(18) -0.0006(15) 0.0037(15) 0.0118(16)
C21A 0.0266(19) 0.0189(18) 0.0322(19) 0.0040(14) 0.0047(15) 0.0070(14)
C22A 0.044(2) 0.032(2) 0.041(2) 0.0077(18) -0.0011(18) 0.0077(18)
C23A 0.036(2) 0.035(2) 0.0244(18) 0.0072(15) 0.0074(16) 0.0164(17)
C24A 0.058(3) 0.041(3) 0.090(3) 0.022(2) 0.049(3) 0.024(2)

loop_
_atom_type_symbol
_atom_type_description
_atom_type_scat_dispersion_real
_atom_type_scat_dispersion_imag
_atom_type_scat_source
C C 0.0033 0.0016 'International Tables Vol C Tables 4.2.6.8 and 6.1.1.4'
H H 0.0000 0.0000 'International Tables Vol C Tables 4.2.6.8 and 6.1.1.4'
F F 0.0171 0.0103 'International Tables Vol C Tables 4.2.6.8 and 6.1.1.4'
N N 0.0061 0.0033 'International Tables Vol C Tables 4.2.6.8 and 6.1.1.4'
O O 0.0106 0.0060 'International Tables Vol C Tables 4.2.6.8 and 6.1.1.4'

loop_
_geom_angle_atom_site_label_1
_geom_angle_atom_site_label_2
_geom_angle_atom_site_label_3
_geom_angle
C20 N1 C21 115.5(3)
C20 N1 C23 127.1(3)
C23 N1 C21 117.4(3)
C2 C1 C8 104.9(2)
C2 C1 C14 116.0(3)
C2 C1 C20 110.0(3)
C14 C1 C8 110.6(3)
C14 C1 C20 108.3(3)
C20 C1 C8 106.8(2)
C3 C2 C1 119.4(3)
C3 C2 C7 117.0(3)
C7 C2 C1 123.2(3)
C2 C3 H3 119.0
C4 C3 C2 121.9(3)
C4 C3 H3 119.0
C3 C4 H4 120.0
C5 C4 C3 120.0(3)
C5 C4 H4 120.0
C4 C5 H5 120.5
C6 C5 C4 119.0(3)
C6 C5 H5 120.5
C5 C6 H6 119.7
C5 C6 C7 120.7(3)
C7 C6 H6 119.7
C2 C7 H7 119.3
C6 C7 C2 121.3(3)
C6 C7 H7 119.3
C9 C8 C1 122.9(3)
C9 C8 C13 117.9(3)
C13 C8 C1 119.0(3)
C8 C9 H9 119.4
C8 C9 C10 121.2(3)
C10 C9 H9 119.4
C9 C10 H10 120.0
C11 C10 C9 120.1(3)
C11 C10 H10 120.0
C10 C11 H11 120.2
C10 C11 C12 119.6(3)
C12 C11 H11 120.2
C11 C12 H12 119.9
C13 C12 C11 120.2(3)
C13 C12 H12 119.9
C8 C13 H13 119.5
C12 C13 C8 121.0(3)
C12 C13 H13 119.5
C15 C14 C1 124.8(3)
C15 C14 C19 117.7(3)
C19 C14 C1 117.5(3)
C14 C15 H15 119.5
C14 C15 C16 121.1(3)
C16 C15 H15 119.5
C15 C16 H16 119.8
C17 C16 C15 120.4(3)
C17 C16 H16 119.8
C16 C17 H17 120.3
C16 C17 C18 119.4(3)
C18 C17 H17 120.3
C17 C18 H18 120.1
C17 C18 C19 119.7(3)
C19 C18 H18 120.1
C14 C19 H19 119.1
C18 C19 C14 121.7(3)
C18 C19 H19 119.1
O1 C20 N1 117.4(3)
O1 C20 C1 121.2(3)
N1 C20 C1 121.2(3)
N1 C21 H21A 109.5
N1 C21 H21B 109.5
N1 C21 C22 110.8(3)
H21A C21 H21B 108.1
C22 C21 H21A 109.5
C22 C21 H21B 109.5
F1 C22 C21 113.4(3)
F2 C22 F1 106.8(3)
F2 C22 F3 107.3(3)
F2 C22 C21 111.0(3)
F3 C22 F1 106.1(3)
F3 C22 C21 111.8(3)
O2 C23 N1 120.9(3)
O2 C23 C24 122.0(3)
N1 C23 C24 117.1(3)
C23 C24 H24A 109.5
C23 C24 H24B 109.5
C23 C24 H24C 109.5
H24A C24 H24B 109.5
H24A C24 H24C 109.5
H24B C24 H24C 109.5
C20A N1A C21A 115.2(3)
C20A N1A C23A 127.4(3)
C23A N1A C21A 117.3(3)
C2A C1A C8A 104.2(2)
C2A C1A C20A 111.0(3)
C8A C1A C20A 106.3(2)
C14A C1A C2A 116.1(3)
C14A C1A C8A 110.4(3)
C14A C1A C20A 108.5(3)
C3A C2A C1A 118.5(3)
C7A C2A C1A 123.2(3)
C7A C2A C3A 117.9(3)
C2A C3A H3A 119.6
C4A C3A C2A 120.9(3)
C4A C3A H3A 119.6
C3A C4A H4A 119.7
C5A C4A C3A 120.6(3)
C5A C4A H4A 119.7
C4A C5A H5A 120.4
C4A C5A C6A 119.1(3)
C6A C5A H5A 120.4
C5A C6A H6A 119.6
C5A C6A C7A 120.7(3)
C7A C6A H6A 119.6
C2A C7A H7A 119.6
C6A C7A C2A 120.8(3)
C6A C7A H7A 119.6
C9A C8A C1A 122.8(3)
C9A C8A C13A 117.7(3)
C13A C8A C1A 119.3(3)
C8A C9A H9A 119.7
C8A C9A C10A 120.7(3)
C10A C9A H9A 119.7
C9A C10A H10A 119.8
C11A C10A C9A 120.5(3)
C11A C10A H10A 119.8
C10A C11A H11A 120.1
C10A C11A C12A 119.7(3)
C12A C11A H11A 120.1
C11A C12A H12A 120.0
C13A C12A C11A 119.9(3)
C13A C12A H12A 120.0
C8A C13A H13A 119.3
C12A C13A C8A 121.5(3)
C12A C13A H13A 119.3
C15A C14A C1A 124.2(3)
C19A C14A C1A 119.0(3)
C19A C14A C15A 116.8(3)
C14A C15A H15A 119.4
C16A C15A C14A 121.1(3)
C16A C15A H15A 119.4
C15A C16A H16A 119.6
C15A C16A C17A 120.8(3)
C17A C16A H16A 119.6
C16A C17A H17A 120.4
C18A C17A C16A 119.3(3)
C18A C17A H17A 120.4
C17A C18A H18A 120.2
C17A C18A C19A 119.5(3)
C19A C18A H18A 120.2
C14A C19A H19A 118.8
C18A C19A C14A 122.4(3)
C18A C19A H19A 118.8
O1A C20A N1A 117.6(3)
O1A C20A C1A 121.6(3)
N1A C20A C1A 120.6(3)
N1A C21A H21C 109.5
N1A C21A H21D 109.5
N1A C21A C22A 110.6(3)
H21C C21A H21D 108.1
C22A C21A H21C 109.5
C22A C21A H21D 109.5
F1A C22A F2A 107.4(3)
F1A C22A F3A 106.3(3)
F1A C22A C21A 114.2(3)
F2A C22A F3A 105.4(3)
F2A C22A C21A 111.5(3)
F3A C22A C21A 111.4(3)
O2A C23A N1A 121.0(3)
O2A C23A C24A 122.3(3)
N1A C23A C24A 116.7(3)
C23A C24A H24D 109.5
C23A C24A H24E 109.5
C23A C24A H24F 109.5
H24D C24A H24E 109.5
H24D C24A H24F 109.5
H24E C24A H24F 109.5

loop_
_geom_bond_atom_site_label_1
_geom_bond_atom_site_label_2
_geom_bond_distance
F1 C22 1.343(4)
F2 C22 1.335(4)
F3 C22 1.339(4)
O1 C20 1.216(4)
O2 C23 1.208(4)
N1 C20 1.416(4)
N1 C21 1.468(4)
N1 C23 1.432(4)
C1 C2 1.540(4)
C1 C8 1.563(4)
C1 C14 1.546(4)
C1 C20 1.562(4)
C2 C3 1.394(4)
C2 C7 1.396(4)
C3 H3 0.9500
C3 C4 1.386(4)
C4 H4 0.9500
C4 C5 1.383(5)
C5 H5 0.9500
C5 C6 1.382(5)
C6 H6 0.9500
C6 C7 1.385(5)
C7 H7 0.9500
C8 C9 1.385(4)
C8 C13 1.403(4)
C9 H9 0.9500
C9 C10 1.392(4)
C10 H10 0.9500
C10 C11 1.379(5)
C11 H11 0.9500
C11 C12 1.390(5)
C12 H12 0.9500
C12 C13 1.380(4)
C13 H13 0.9500
C14 C15 1.385(4)
C14 C19 1.394(4)
C15 H15 0.9500
C15 C16 1.392(5)
C16 H16 0.9500
C16 C17 1.381(5)
C17 H17 0.9500
C17 C18 1.386(5)
C18 H18 0.9500
C18 C19 1.388(5)
C19 H19 0.9500
C21 H21A 0.9900
C21 H21B 0.9900
C21 C22 1.499(5)
C23 C24 1.496(5)
C24 H24A 0.9800
C24 H24B 0.9800
C24 H24C 0.9800
F1A C22A 1.316(4)
F2A C22A 1.343(4)
F3A C22A 1.344(4)
O1A C20A 1.202(4)
O2A C23A 1.204(4)
N1A C20A 1.419(4)
N1A C21A 1.466(4)
N1A C23A 1.426(4)
C1A C2A 1.545(4)
C1A C8A 1.565(4)
C1A C14A 1.543(4)
C1A C20A 1.565(4)
C2A C3A 1.399(4)
C2A C7A 1.395(4)
C3A H3A 0.9500
C3A C4A 1.390(5)
C4A H4A 0.9500
C4A C5A 1.381(5)
C5A H5A 0.9500
C5A C6A 1.384(5)
C6A H6A 0.9500
C6A C7A 1.389(5)
C7A H7A 0.9500
C8A C9A 1.388(4)
C8A C13A 1.397(4)
C9A H9A 0.9500
C9A C10A 1.397(4)
C10A H10A 0.9500
C10A C11A 1.371(5)
C11A H11A 0.9500
C11A C12A 1.383(5)
C12A H12A 0.9500
C12A C13A 1.380(4)
C13A H13A 0.9500
C14A C15A 1.398(4)
C14A C19A 1.393(4)
C15A H15A 0.9500
C15A C16A 1.379(5)
C16A H16A 0.9500
C16A C17A 1.384(5)
C17A H17A 0.9500
C17A C18A 1.381(5)
C18A H18A 0.9500
C18A C19A 1.383(5)
C19A H19A 0.9500
C21A H21C 0.9900
C21A H21D 0.9900
C21A C22A 1.490(5)
C23A C24A 1.502(5)
C24A H24D 0.9800
C24A H24E 0.9800
C24A H24F 0.9800
